data_7020545
loop_
_publ_author_name
'Yuan, Zi-Zun'
'Luo, Feng'
'Song, Yu-Mei'
'Sun, Gong-Ming'
'Tian, Xiao-Zhao'
'Huang, Hai-Xiao'
'Zhu, Yan'
'Feng, Xue-Feng'
'Luo, Ming-Biao'
'Liu, Shu-Juan'
'Xu, Wen-Yuan'

_publ_section_title
;
 Solvent-induced supramolecular isomers, structural diversity, and
 unprecedented in situ formation of both inorganic and organic ions in
 inorganic-organic mercury(ii) complexes.
;
_journal_issue 41
_journal_name_full 'Dalton transactions (Cambridge, England : 2003)'
_journal_page_first 12670
_journal_page_last 12673
_journal_paper_doi 10.1039/c2dt31819a
_journal_volume 41
_journal_year 2012
_chemical_formula_sum 'C18 H14 Hg I2 N4 O2'
_chemical_formula_weight 772.72
_chemical_name_systematic
;
?
;
_space_group_IT_number 2
_symmetry_cell_setting triclinic
_symmetry_space_group_name_Hall '-P 1'
_symmetry_space_group_name_H-M 'P -1'
_atom_sites_solution_hydrogens geom
_atom_sites_solution_primary direct
_atom_sites_solution_secondary difmap
_audit_creation_method SHELXL-97
_cell_angle_alpha 82.1900(10)
_cell_angle_beta 82.5600(10)
_cell_angle_gamma 79.6060(10)
_cell_formula_units_Z 2
_cell_length_a 8.01870(10)
_cell_length_b 8.85960(10)
_cell_length_c 15.3509(2)
_cell_measurement_reflns_used 9866
_cell_measurement_temperature 296(2)
_cell_measurement_theta_max 27.57
_cell_measurement_theta_min 2.35
_cell_volume 1056.54(2)
_computing_cell_refinement 'Bruker SMART'
_computing_data_collection 'Bruker SMART'
_computing_data_reduction 'Bruker SAINT'
_computing_molecular_graphics 'Bruker SHELXTL'
_computing_publication_material 'Bruker SHELXTL'
_computing_structure_refinement 'SHELXL-97 (Sheldrick, 1997)'
_computing_structure_solution 'SHELXS-97 (Sheldrick, 1990)'
_diffrn_ambient_temperature 296(2)
_diffrn_measured_fraction_theta_full 0.998
_diffrn_measured_fraction_theta_max 0.998
_diffrn_measurement_device_type 'CCD area detector'
_diffrn_measurement_method 'phi and omega scans'
_diffrn_radiation_monochromator graphite
_diffrn_radiation_source 'fine-focus sealed tube'
_diffrn_radiation_type MoK\a
_diffrn_radiation_wavelength 0.71073
_diffrn_reflns_av_R_equivalents 0.0265
_diffrn_reflns_av_sigmaI/netI 0.0219
_diffrn_reflns_limit_h_max 9
_diffrn_reflns_limit_h_min -9
_diffrn_reflns_limit_k_max 10
_diffrn_reflns_limit_k_min -10
_diffrn_reflns_limit_l_max 18
_diffrn_reflns_limit_l_min -18
_diffrn_reflns_number 15215
_diffrn_reflns_theta_full 25.00
_diffrn_reflns_theta_max 25.00
_diffrn_reflns_theta_min 2.35
_exptl_absorpt_coefficient_mu 10.226
_exptl_absorpt_correction_T_max 0.4279
_exptl_absorpt_correction_T_min 0.2342
_exptl_absorpt_correction_type multi-scan
_exptl_crystal_density_diffrn 2.429
_exptl_crystal_density_method 'not measured'
_exptl_crystal_F_000 704
_exptl_crystal_size_max 0.20
_exptl_crystal_size_mid 0.15
_exptl_crystal_size_min 0.10
_refine_diff_density_max 1.471
_refine_diff_density_min -1.348
_refine_diff_density_rms 0.124
_refine_ls_extinction_coef 0.0012(2)
_refine_ls_extinction_expression Fc^*^=kFc[1+0.001xFc^2^\l^3^/sin(2\q)]^-1/4^
_refine_ls_extinction_method SHELXL
_refine_ls_goodness_of_fit_ref 1.060
_refine_ls_hydrogen_treatment mixed
_refine_ls_matrix_type full
_refine_ls_number_parameters 330
_refine_ls_number_reflns 3734
_refine_ls_number_restraints 0
_refine_ls_restrained_S_all 1.060
_refine_ls_R_factor_all 0.0267
_refine_ls_R_factor_gt 0.0257
_refine_ls_shift/su_max 0.001
_refine_ls_shift/su_mean 0.000
_refine_ls_structure_factor_coef Fsqd
_refine_ls_weighting_details 'calc w=1/[\s^2^(Fo^2^)+(0.0271P)^2^+4.2015P] where P=(Fo^2^+2Fc^2^)/3'
_refine_ls_weighting_scheme calc
_refine_ls_wR_factor_gt 0.0630
_refine_ls_wR_factor_ref 0.0636
_reflns_number_gt 3599
_reflns_number_total 3734
_reflns_threshold_expression >2sigma(I)
_cod_data_source_file c2dt31819a.txt
_cod_data_source_block 1
_cod_depositor_comments
;
The following automatic conversions were performed:

'_symmetry_cell_setting' value 'Triclinic' changed to 'triclinic'
according to /home/saulius/struct/CIF-dictionaries/cif_core.dic
dictionary named 'cif_core.dic' version 2.4.2 from
2011-04-26.

'_exptl_absorpt_correction_type' value 'Multi-scan'
changed to 'multi-scan' according to
/home/saulius/struct/CIF-dictionaries/cif_core.dic dictionary named
'cif_core.dic' version 2.4.2 from 2011-04-26.

Automatic conversion script
Id: cif_fix_values 1891 2012-01-12 08:04:46Z andrius 
;
_cod_original_sg_symbol_H-M P-1
_cod_database_code 7020545

loop_
_symmetry_equiv_pos_as_xyz
'x, y, z'
'-x, -y, -z'

loop_
_atom_site_label
_atom_site_type_symbol
_atom_site_fract_x
_atom_site_fract_y
_atom_site_fract_z
_atom_site_U_iso_or_equiv
_atom_site_adp_type
_atom_site_occupancy
_atom_site_symmetry_multiplicity
_atom_site_calc_flag
_atom_site_refinement_flags
_atom_site_disorder_assembly
_atom_site_disorder_group
C1 C -0.1717(7) 0.5900(7) 0.4253(4) 0.0378(12) Uani 1 1 d . . .
H1 H -0.2776 0.5635 0.4471 0.045 Uiso 1 1 calc R . .
C2 C -0.1184(7) 0.7059(7) 0.4599(4) 0.0402(13) Uani 1 1 d . . .
H2 H -0.1865 0.7559 0.5047 0.048 Uiso 1 1 calc R . .
C3 C 0.0366(7) 0.7469(6) 0.4276(3) 0.0348(11) Uani 1 1 d . . .
H3 H 0.0747 0.8255 0.4499 0.042 Uiso 1 1 calc R . .
C4 C 0.1360(6) 0.6700(6) 0.3612(3) 0.0290(10) Uani 1 1 d . A .
C5 C 0.0743(6) 0.5533(6) 0.3305(3) 0.0328(11) Uani 1 1 d . . .
H5 H 0.1408 0.5002 0.2865 0.039 Uiso 1 1 calc R . .
C6 C 0.3717(6) 0.7102(7) 0.2469(3) 0.0367(12) Uani 1 1 d . A .
C7 C 0.5429(6) 0.7599(7) 0.2299(3) 0.0374(12) Uani 1 1 d . . .
C8 C 0.6001(7) 0.8509(6) 0.2824(4) 0.0359(12) Uani 1 1 d . A .
H8 H 0.5314 0.8820 0.3325 0.043 Uiso 1 1 calc R . .
C9 C 0.7578(7) 0.8960(7) 0.2613(4) 0.0426(13) Uani 1 1 d . . .
H9 H 0.7943 0.9574 0.2971 0.051 Uiso 1 1 calc R A .
C10 C 0.8616(8) 0.8503(9) 0.1871(4) 0.0500(16) Uani 1 1 d . A .
C11 C 0.638(3) 0.753(2) 0.1493(12) 0.032(4) Uani 0.507(13) 1 d P A 1
C12 C 0.8028(19) 0.7944(19) 0.1319(11) 0.028(3) Uani 0.507(13) 1 d P A 1
C13 C 0.8922(15) 0.766(2) 0.0430(8) 0.044(4) Uani 0.507(13) 1 d P A 1
C14 C 1.1815(14) 0.747(2) -0.0416(7) 0.034(3) Uani 0.507(13) 1 d P A 1
C15 C 1.3482(14) 0.764(2) -0.0368(8) 0.052(4) Uani 0.507(13) 1 d P A 1
H15 H 1.3815 0.7839 0.0158 0.062 Uiso 0.507(13) 1 calc PR A 1
C16 C 1.4641(14) 0.752(2) -0.1113(8) 0.053(4) Uani 0.507(13) 1 d P A 1
H16 H 1.5692 0.7839 -0.1148 0.064 Uiso 0.507(13) 1 calc PR A 1
C17 C 1.1388(7) 0.6971(10) -0.1187(4) 0.0555(18) Uani 1 1 d . . .
H17 H 1.0316 0.6713 -0.1192 0.067 Uiso 1 1 calc R A 1
C18 C 1.4145(8) 0.6857(14) -0.1848(5) 0.092(4) Uani 1 1 d . . .
H18 H 1.4969 0.6433 -0.2271 0.110 Uiso 1 1 calc R A 1
C11' C 0.653(2) 0.685(2) 0.1600(13) 0.027(3) Uani 0.493(13) 1 d P A 2
C12' C 0.812(2) 0.7240(19) 0.1352(11) 0.029(3) Uani 0.493(13) 1 d P A 2
C13' C 0.9108(15) 0.666(2) 0.0536(9) 0.037(3) Uani 0.493(13) 1 d P A 2
C14' C 1.1959(14) 0.648(2) -0.0313(8) 0.034(3) Uani 0.493(13) 1 d P A 2
C15' C 1.3695(14) 0.6220(17) -0.0260(8) 0.043(4) Uani 0.493(13) 1 d P A 2
H15' H 1.4103 0.6053 0.0291 0.051 Uiso 0.493(13) 1 calc PR A 2
C16' C 1.4819(14) 0.621(2) -0.1010(9) 0.048(4) Uani 0.493(13) 1 d P A 2
H16' H 1.5969 0.5811 -0.0989 0.058 Uiso 0.493(13) 1 calc PR A 2
H1A H 1.120(12) 0.735(11) 0.093(7) 0.10(3) Uiso 1 1 d . . .
H3A H 0.609(9) 0.662(8) 0.128(5) 0.04(2) Uiso 1 1 d . . .
H4A H 0.959(10) 0.885(8) 0.172(5) 0.06(2) Uiso 1 1 d . . .
Hg1 Hg -0.14505(2) 0.27918(2) 0.328369(13) 0.03580(9) Uani 1 1 d . . .
I1 I -0.41441(6) 0.22339(7) 0.44241(3) 0.06350(16) Uani 1 1 d . . .
I2 I 0.17021(5) 0.12750(5) 0.29246(3) 0.05579(14) Uani 1 1 d . . .
N1 N -0.0783(5) 0.5141(5) 0.3619(3) 0.0334(9) Uani 1 1 d . . .
N2 N 0.2995(5) 0.7044(5) 0.3312(3) 0.0316(9) Uani 1 1 d . . .
H2A H 0.3586 0.7235 0.3701 0.038 Uiso 1 1 calc R A .
N3 N 1.0676(13) 0.7603(19) 0.0364(7) 0.037(3) Uani 0.507(13) 1 d P A 1
N4 N 1.2512(6) 0.6872(7) -0.1900(3) 0.0468(13) Uani 1 1 d . . .
N3' N 1.0826(13) 0.661(2) 0.0466(7) 0.040(3) Uani 0.493(13) 1 d P A 2
O1 O 0.8206(12) 0.747(3) -0.0180(7) 0.072(5) Uani 0.507(13) 1 d P A 1
O2 O 0.3028(6) 0.6764(8) 0.1884(3) 0.0768(18) Uani 1 1 d . . .
O1' O 0.8400(13) 0.6315(18) -0.0032(7) 0.049(3) Uani 0.493(13) 1 d P A 2

loop_
_atom_site_aniso_label
_atom_site_aniso_U_11
_atom_site_aniso_U_22
_atom_site_aniso_U_33
_atom_site_aniso_U_23
_atom_site_aniso_U_13
_atom_site_aniso_U_12
C1 0.031(3) 0.049(3) 0.034(3) -0.003(2) 0.004(2) -0.014(2)
C2 0.036(3) 0.053(3) 0.033(3) -0.014(3) 0.007(2) -0.012(2)
C3 0.039(3) 0.041(3) 0.027(3) -0.009(2) 0.000(2) -0.011(2)
C4 0.030(2) 0.034(3) 0.023(2) -0.002(2) -0.0009(19) -0.007(2)
C5 0.033(3) 0.036(3) 0.031(3) -0.007(2) 0.003(2) -0.010(2)
C6 0.025(2) 0.061(4) 0.027(3) -0.012(2) -0.001(2) -0.012(2)
C7 0.024(2) 0.064(4) 0.025(3) -0.003(2) 0.000(2) -0.012(2)
C8 0.030(3) 0.042(3) 0.035(3) -0.004(2) 0.001(2) -0.008(2)
C9 0.034(3) 0.040(3) 0.054(4) -0.002(3) -0.002(3) -0.012(2)
C10 0.029(3) 0.080(5) 0.040(3) 0.012(3) -0.004(3) -0.021(3)
C11 0.037(8) 0.043(10) 0.020(7) -0.002(8) -0.001(5) -0.019(9)
C12 0.022(5) 0.038(9) 0.025(6) -0.009(8) 0.003(4) -0.013(7)
C13 0.027(6) 0.084(12) 0.022(6) -0.004(7) 0.003(4) -0.016(7)
C14 0.027(5) 0.052(9) 0.021(5) -0.002(5) 0.004(4) -0.009(5)
C15 0.027(6) 0.103(13) 0.026(6) -0.008(6) -0.001(4) -0.013(6)
C16 0.022(5) 0.099(14) 0.040(7) 0.001(7) -0.004(5) -0.018(6)
C17 0.026(3) 0.112(6) 0.033(3) -0.017(3) -0.002(2) -0.016(3)
C18 0.024(3) 0.218(12) 0.033(4) -0.026(5) 0.002(3) -0.018(5)
C11' 0.021(6) 0.040(10) 0.021(7) 0.002(8) -0.005(5) -0.010(8)
C12' 0.032(7) 0.029(8) 0.027(6) -0.003(7) -0.004(4) -0.014(7)
C13' 0.026(6) 0.053(9) 0.032(7) -0.007(6) 0.000(5) -0.008(6)
C14' 0.026(6) 0.054(9) 0.023(6) -0.008(6) -0.001(4) -0.010(6)
C15' 0.029(6) 0.068(10) 0.031(6) -0.010(6) -0.003(5) -0.006(5)
C16' 0.022(5) 0.080(12) 0.042(7) -0.014(7) 0.003(5) -0.007(6)
Hg1 0.03200(13) 0.04670(15) 0.03202(13) -0.00887(9) 0.00116(8) -0.01533(9)
I1 0.0502(3) 0.1171(4) 0.0347(2) -0.0148(2) 0.00863(18) -0.0492(3)
I2 0.0358(2) 0.0448(2) 0.0861(3) -0.0117(2) -0.0093(2) 0.00019(17)
N1 0.034(2) 0.036(2) 0.031(2) -0.0054(18) 0.0014(18) -0.0118(18)
N2 0.028(2) 0.045(3) 0.025(2) -0.0075(18) 0.0020(17) -0.0149(18)
N3 0.024(5) 0.072(9) 0.019(5) -0.010(6) 0.003(3) -0.016(6)
N4 0.028(2) 0.088(4) 0.023(2) -0.011(2) 0.0013(18) -0.008(2)
N3' 0.027(5) 0.071(9) 0.025(5) -0.016(6) -0.004(4) -0.011(6)
O1 0.027(5) 0.168(16) 0.030(5) -0.026(8) 0.002(4) -0.029(7)
O2 0.040(2) 0.174(6) 0.032(2) -0.037(3) 0.0073(19) -0.048(3)
O1' 0.034(5) 0.085(8) 0.032(5) -0.014(6) 0.002(4) -0.015(5)

loop_
_atom_type_symbol
_atom_type_description
_atom_type_scat_dispersion_real
_atom_type_scat_dispersion_imag
_atom_type_scat_source
C C 0.0033 0.0016 'International Tables Vol C Tables 4.2.6.8 and 6.1.1.4'
H H 0.0000 0.0000 'International Tables Vol C Tables 4.2.6.8 and 6.1.1.4'
O O 0.0106 0.0060 'International Tables Vol C Tables 4.2.6.8 and 6.1.1.4'
N N 0.0061 0.0033 'International Tables Vol C Tables 4.2.6.8 and 6.1.1.4'
Hg Hg -2.3894 9.2266 'International Tables Vol C Tables 4.2.6.8 and 6.1.1.4'
I I -0.4742 1.8119 'International Tables Vol C Tables 4.2.6.8 and 6.1.1.4'

loop_
_geom_angle_atom_site_label_1
_geom_angle_atom_site_label_2
_geom_angle_atom_site_label_3
_geom_angle
_geom_angle_site_symmetry_1
_geom_angle_site_symmetry_3
N1 C1 C2 122.7(5) . .
N1 C1 H1 118.6 . .
C2 C1 H1 118.6 . .
C3 C2 C1 119.1(5) . .
C3 C2 H2 120.5 . .
C1 C2 H2 120.5 . .
C2 C3 C4 119.3(5) . .
C2 C3 H3 120.3 . .
C4 C3 H3 120.3 . .
C5 C4 C3 118.2(5) . .
C5 C4 N2 121.8(4) . .
C3 C4 N2 119.9(5) . .
N1 C5 C4 122.4(5) . .
N1 C5 H5 118.8 . .
C4 C5 H5 118.8 . .
O2 C6 N2 122.0(5) . .
O2 C6 C7 121.9(5) . .
N2 C6 C7 116.0(5) . .
C11 C7 C8 112.6(9) . .
C11 C7 C11' 24.2(6) . .
C8 C7 C11' 122.8(9) . .
C11 C7 C6 121.5(9) . .
C8 C7 C6 124.0(5) . .
C11' C7 C6 112.6(9) . .
C9 C8 C7 120.8(5) . .
C9 C8 H8 119.6 . .
C7 C8 H8 119.6 . .
C8 C9 C10 120.3(6) . .
C8 C9 H9 119.8 . .
C10 C9 H9 119.9 . .
C12 C10 C9 119.6(9) . .
C12 C10 C12' 20.0(9) . .
C9 C10 C12' 119.4(8) . .
C12 C10 H4A 118(5) . .
C9 C10 H4A 120(5) . .
C12' C10 H4A 120(5) . .
C7 C11 C12 122.8(15) . .
C7 C11 H3A 103(4) . .
C12 C11 H3A 123(5) . .
C10 C12 C11 120.7(14) . .
C10 C12 C13 124.4(12) . .
C11 C12 C13 114.9(14) . .
O1 C13 N3 122.4(11) . .
O1 C13 C12 123.5(12) . .
N3 C13 C12 114.1(11) . .
C15 C14 N3 116.9(10) . .
C15 C14 C17 119.4(9) . .
N3 C14 C17 123.1(10) . .
C16 C15 C14 118.9(11) . .
C16 C15 H15 120.5 . .
C14 C15 H15 120.5 . .
C15 C16 C18 117.2(10) . .
C15 C16 H16 121.4 . .
C18 C16 H16 121.4 . .
N4 C17 C14 120.3(7) . .
N4 C17 C14' 119.6(6) . .
C14 C17 C14' 34.8(6) . .
N4 C17 H17 119.8 . .
C14 C17 H17 119.9 . .
C14' C17 H17 109.2 . .
N4 C18 C16' 117.7(8) . .
N4 C18 C16 119.1(7) . .
C16' C18 C16 45.4(8) . .
N4 C18 H18 120.5 . .
C16' C18 H18 103.5 . .
C16 C18 H18 120.5 . .
C12' C11' C7 118.8(16) . .
C12' C11' H3A 119(6) . .
C7 C11' H3A 115(6) . .
C11' C12' C13' 118.1(15) . .
C11' C12' C10 116.3(15) . .
C13' C12' C10 124.8(12) . .
O1' C13' N3' 122.7(12) . .
O1' C13' C12' 120.9(12) . .
N3' C13' C12' 116.3(12) . .
C15' C14' N3' 119.4(10) . .
C15' C14' C17 117.1(10) . .
N3' C14' C17 121.7(10) . .
C16' C15' C14' 120.5(11) . .
C16' C15' H15' 119.7 . .
C14' C15' H15' 119.7 . .
C15' C16' C18 117.6(10) . .
C15' C16' H16' 121.2 . .
C18 C16' H16' 121.2 . .
N4 Hg1 N1 110.99(18) 2_665 .
N4 Hg1 I2 102.03(11) 2_665 .
N1 Hg1 I2 99.34(10) . .
N4 Hg1 I1 103.37(11) 2_665 .
N1 Hg1 I1 105.57(10) . .
I2 Hg1 I1 134.734(19) . .
C1 N1 C5 118.3(5) . .
C1 N1 Hg1 120.9(3) . .
C5 N1 Hg1 119.2(3) . .
C6 N2 C4 125.7(4) . .
C6 N2 H2A 117.1 . .
C4 N2 H2A 117.1 . .
C13 N3 C14 125.9(10) . .
C13 N3 H1A 116(5) . .
C14 N3 H1A 116(6) . .
C18 N4 C17 120.7(5) . .
C18 N4 Hg1 120.6(4) . 2_665
C17 N4 Hg1 117.7(4) . 2_665
C13' N3' C14' 126.1(10) . .
C13' N3' H1A 112(5) . .
C14' N3' H1A 114(5) . .

loop_
_geom_bond_atom_site_label_1
_geom_bond_atom_site_label_2
_geom_bond_distance
_geom_bond_site_symmetry_2
C1 N1 1.329(7) .
C1 C2 1.373(8) .
C1 H1 0.9300 .
C2 C3 1.370(8) .
C2 H2 0.9300 .
C3 C4 1.385(7) .
C3 H3 0.9300 .
C4 C5 1.384(7) .
C4 N2 1.405(6) .
C5 N1 1.344(7) .
C5 H5 0.9300 .
C6 O2 1.209(7) .
C6 N2 1.346(7) .
C6 C7 1.497(7) .
C7 C11 1.37(2) .
C7 C8 1.383(8) .
C7 C11' 1.45(2) .
C8 C9 1.380(8) .
C8 H8 0.9300 .
C9 C10 1.383(9) .
C9 H9 0.9300 .
C10 C12 1.219(17) .
C10 C12' 1.591(18) .
C10 H4A 0.88(8) .
C11 C12 1.42(3) .
C11 H3A 0.98(7) .
C12 C13 1.49(2) .
C13 O1 1.204(16) .
C13 N3 1.389(15) .
C14 C15 1.385(16) .
C14 N3 1.414(14) .
C14 C17 1.419(14) .
C15 C16 1.382(17) .
C15 H15 0.9300 .
C16 C18 1.467(17) .
C16 H16 0.9300 .
C17 N4 1.327(7) .
C17 C14' 1.458(14) .
C17 H17 0.9300 .
C18 N4 1.320(8) .
C18 C16' 1.463(16) .
C18 H18 0.9300 .
C11' C12' 1.38(3) .
C11' H3A 0.71(7) .
C12' C13' 1.49(2) .
C13' O1' 1.202(16) .
C13' N3' 1.360(16) .
C14' C15' 1.381(16) .
C14' N3' 1.410(15) .
C15' C16' 1.368(17) .
C15' H15' 0.9300 .
C16' H16' 0.9300 .
Hg1 N4 2.351(5) 2_665
Hg1 N1 2.377(4) .
Hg1 I2 2.6674(4) .
Hg1 I1 2.6730(4) .
N2 H2A 0.8600 .
N3 H1A 1.00(10) .
N4 Hg1 2.351(5) 2_665
N3' H1A 1.14(10) .

loop_
_geom_torsion_atom_site_label_1
_geom_torsion_atom_site_label_2
_geom_torsion_atom_site_label_3
_geom_torsion_atom_site_label_4
_geom_torsion
_geom_torsion_site_symmetry_1
_geom_torsion_site_symmetry_4
N1 C1 C2 C3 0.7(9) . .
C1 C2 C3 C4 -0.4(8) . .
C2 C3 C4 C5 -0.3(8) . .
C2 C3 C4 N2 -176.2(5) . .
C3 C4 C5 N1 0.8(8) . .
N2 C4 C5 N1 176.6(5) . .
O2 C6 C7 C11 -7.6(14) . .
N2 C6 C7 C11 172.1(10) . .
O2 C6 C7 C8 155.4(7) . .
N2 C6 C7 C8 -25.0(9) . .
O2 C6 C7 C11' -32.9(11) . .
N2 C6 C7 C11' 146.7(8) . .
C11 C7 C8 C9 -13.9(12) . .
C11' C7 C8 C9 11.0(12) . .
C6 C7 C8 C9 -178.1(5) . .
C7 C8 C9 C10 -0.2(9) . .
C8 C9 C10 C12 13.3(13) . .
C8 C9 C10 C12' -9.8(11) . .
C8 C7 C11 C12 17.2(19) . .
C11' C7 C11 C12 -103(4) . .
C6 C7 C11 C12 -178.1(12) . .
C9 C10 C12 C11 -10(2) . .
C12' C10 C12 C11 85(4) . .
C9 C10 C12 C13 169.2(13) . .
C12' C10 C12 C13 -96(4) . .
C7 C11 C12 C10 -6(2) . .
C7 C11 C12 C13 174.9(14) . .
C10 C12 C13 O1 -161.0(19) . .
C11 C12 C13 O1 19(3) . .
C10 C12 C13 N3 20(2) . .
C11 C12 C13 N3 -160.8(15) . .
N3 C14 C15 C16 179.9(15) . .
C17 C14 C15 C16 8(2) . .
C14 C15 C16 C18 -14(2) . .
C15 C14 C17 N4 -9.0(19) . .
N3 C14 C17 N4 179.8(11) . .
C15 C14 C17 C14' 90.2(17) . .
N3 C14 C17 C14' -80.9(16) . .
C15 C16 C18 N4 21(2) . .
C15 C16 C18 C16' -80.1(15) . .
C11 C7 C11' C12' 61(3) . .
C8 C7 C11' C12' -10.6(18) . .
C6 C7 C11' C12' 177.6(12) . .
C7 C11' C12' C13' -169.8(12) . .
C7 C11' C12' C10 0(2) . .
C12 C10 C12' C11' -87(4) . .
C9 C10 C12' C11' 9.5(17) . .
C12 C10 C12' C13' 82(4) . .
C9 C10 C12' C13' 179.0(11) . .
C11' C12' C13' O1' 23(2) . .
C10 C12' C13' O1' -145.8(15) . .
C11' C12' C13' N3' -158.5(15) . .
C10 C12' C13' N3' 32(2) . .
N4 C17 C14' C15' 12.8(18) . .
C14 C17 C14' C15' -88.7(17) . .
N4 C17 C14' N3' 177.7(11) . .
C14 C17 C14' N3' 76.2(16) . .
N3' C14' C15' C16' -174.7(15) . .
C17 C14' C15' C16' -9(2) . .
C14' C15' C16' C18 15(2) . .
N4 C18 C16' C15' -25(2) . .
C16 C18 C16' C15' 80.1(15) . .
C2 C1 N1 C5 -0.2(8) . .
C2 C1 N1 Hg1 165.5(4) . .
C4 C5 N1 C1 -0.6(8) . .
C4 C5 N1 Hg1 -166.5(4) . .
N4 Hg1 N1 C1 109.9(4) 2_665 .
I2 Hg1 N1 C1 -143.2(4) . .
I1 Hg1 N1 C1 -1.4(4) . .
N4 Hg1 N1 C5 -84.5(4) 2_665 .
I2 Hg1 N1 C5 22.3(4) . .
I1 Hg1 N1 C5 164.2(4) . .
O2 C6 N2 C4 -4.4(10) . .
C7 C6 N2 C4 176.0(5) . .
C5 C4 N2 C6 41.8(8) . .
C3 C4 N2 C6 -142.5(6) . .
O1 C13 N3 C14 6(3) . .
C12 C13 N3 C14 -174.8(15) . .
C15 C14 N3 C13 171.6(16) . .
C17 C14 N3 C13 -17(2) . .
C16' C18 N4 C17 29.2(15) . .
C16 C18 N4 C17 -22.9(15) . .
C16' C18 N4 Hg1 -162.7(9) . 2_665
C16 C18 N4 Hg1 145.2(10) . 2_665
C14 C17 N4 C18 16.8(14) . .
C14' C17 N4 C18 -23.6(14) . .
C14 C17 N4 Hg1 -151.7(9) . 2_665
C14' C17 N4 Hg1 168.0(9) . 2_665
O1' C13' N3' C14' 14(3) . .
C12' C13' N3' C14' -163.5(15) . .
C15' C14' N3' C13' -171.1(16) . .
C17 C14' N3' C13' 24(2) . .
